data_7006113
loop_
_publ_author_name
'Clarke, Deborah A.'
'Miller, Philip W.'
'Long, Nicholas J.'
'White, Andrew J. P.'

_publ_section_title
;
 Steric control over the formation of cis and trans bis-chelated
 palladium(II) complexes using a new series of flexible N,P
 pyridyl-phosphine ligands.
;
_journal_issue 40
_journal_name_full 'Dalton transactions (Cambridge, England : 2003)'
_journal_page_first 4556
_journal_page_last 4564
_journal_paper_doi 10.1039/b709032c
_journal_year 2007
_chemical_formula_moiety 'C38 H38 N4 P2 Pd, 2(Cl O4), C H2 Cl2'
_chemical_formula_sum 'C39 H40 Cl4 N4 O8 P2 Pd'
_chemical_formula_weight 1002.89
_chemical_name_systematic
;
?
;
_space_group_IT_number 14
_symmetry_cell_setting monoclinic
_symmetry_space_group_name_Hall '-P 2yn'
_symmetry_space_group_name_H-M 'P 1 21/n 1'
_atom_sites_solution_hydrogens geom
_atom_sites_solution_primary direct
_atom_sites_solution_secondary difmap
_audit_creation_method SHELXL-97
_cell_angle_alpha 90.00
_cell_angle_beta 98.528(1)
_cell_angle_gamma 90.00
_cell_formula_units_Z 4
_cell_length_a 9.8852(1)
_cell_length_b 19.9719(1)
_cell_length_c 21.5616(1)
_cell_measurement_reflns_used 32907
_cell_measurement_temperature 173(2)
_cell_measurement_theta_max 71.2804
_cell_measurement_theta_min 3.0278
_cell_volume 4209.76(5)
_computing_cell_refinement 'CrysAlis RED, Oxford Diffraction Ltd'
_computing_data_collection 'CrysAlis CCD, Oxford Diffraction Ltd'
_computing_data_reduction 'CrysAlis RED, Oxford Diffraction Ltd'
_computing_molecular_graphics 'Bruker SHELXTL'
_computing_publication_material 'Bruker SHELXTL'
_computing_structure_refinement 'SHELXL-97 (Sheldrick, 1997)'
_computing_structure_solution 'SHELXS-97 (Sheldrick, 1990)'
_diffrn_ambient_temperature 173(2)
_diffrn_detector_area_resol_mean 8.2556
_diffrn_measured_fraction_theta_full 0.994
_diffrn_measured_fraction_theta_max 0.994
_diffrn_measurement_device_type 'OD Xcalibur PX Ultra'
_diffrn_measurement_method 'phi and omega scans'
_diffrn_radiation_monochromator graphite
_diffrn_radiation_source 'Enhance Ultra (Cu) X-ray Source'
_diffrn_radiation_type CuK\a
_diffrn_radiation_wavelength 1.54248
_diffrn_reflns_av_R_equivalents 0.0358
_diffrn_reflns_av_sigmaI/netI 0.0205
_diffrn_reflns_limit_h_max 11
_diffrn_reflns_limit_h_min -12
_diffrn_reflns_limit_k_max 24
_diffrn_reflns_limit_k_min -24
_diffrn_reflns_limit_l_max 26
_diffrn_reflns_limit_l_min -25
_diffrn_reflns_number 60736
_diffrn_reflns_theta_full 71.47
_diffrn_reflns_theta_max 71.47
_diffrn_reflns_theta_min 3.03
_diffrn_standards_number 0
_exptl_absorpt_coefficient_mu 7.086
_exptl_absorpt_correction_T_max 1.00000
_exptl_absorpt_correction_T_min 0.78823
_exptl_absorpt_correction_type multi-scan
_exptl_absorpt_process_details
;
CrysAlis RED, Oxford Diffraction Ltd.,
Version 1.171.31.7 (release 18-10-2006 CrysAlis171 .NET)
(compiled Oct 18 2006,16:28:17)
Empirical absorption correction using spherical harmonics,
implemented in SCALE3 ABSPACK scaling algorithm.
;
_exptl_crystal_colour 'Pale yellow'
_exptl_crystal_density_diffrn 1.582
_exptl_crystal_density_method 'not measured'
_exptl_crystal_description blocks
_exptl_crystal_F_000 2040
_exptl_crystal_size_max 0.21
_exptl_crystal_size_mid 0.17
_exptl_crystal_size_min 0.16
_refine_diff_density_max 0.610
_refine_diff_density_min -0.608
_refine_diff_density_rms 0.066
_refine_ls_extinction_coef 0.00019(3)
_refine_ls_extinction_expression Fc^*^=kFc[1+0.001xFc^2^\l^3^/sin(2\q)]^-1/4^
_refine_ls_extinction_method SHELXL
_refine_ls_goodness_of_fit_ref 1.085
_refine_ls_hydrogen_treatment constr
_refine_ls_matrix_type full
_refine_ls_number_parameters 566
_refine_ls_number_reflns 8162
_refine_ls_number_restraints 101
_refine_ls_restrained_S_all 1.243
_refine_ls_R_factor_all 0.0372
_refine_ls_R_factor_gt 0.0305
_refine_ls_shift/su_max 0.002
_refine_ls_shift/su_mean 0.000
_refine_ls_structure_factor_coef Fsqd
_refine_ls_weighting_details 'calc w=1/[\s^2^(Fo^2^)+(0.0574P)^2^+0.0000P] where P=(Fo^2^+2Fc^2^)/3'
_refine_ls_weighting_scheme calc
_refine_ls_wR_factor_gt 0.0814
_refine_ls_wR_factor_ref 0.0839
_reflns_number_gt 6763
_reflns_number_total 8162
_reflns_threshold_expression >2sigma(I)
_cod_data_source_file b709032c.txt
_cod_data_source_block Compound_5
_cod_depositor_comments
;
The following automatic conversions were performed:
'_symmetry_cell_setting' value 'Monoclinic' changed to 'monoclinic'
according to '/home/saulius/struct/CIF-dictionaries/cif_core.dic'
dictionary named 'cif_core.dic' version 2.4.1 from 2010-06-29.

Automatic conversion script
Id: cif_fix_enum 1527 2010-12-29 10:47:43Z saulius 
;
_cod_original_sg_symbol_H-M P2(1)/n
_cod_database_code 7006113

loop_
_symmetry_equiv_pos_as_xyz
'x, y, z'
'-x+1/2, y+1/2, -z+1/2'
'-x, -y, -z'
'x-1/2, -y-1/2, z-1/2'

loop_
_atom_site_label
_atom_site_type_symbol
_atom_site_fract_x
_atom_site_fract_y
_atom_site_fract_z
_atom_site_U_iso_or_equiv
_atom_site_adp_type
_atom_site_occupancy
_atom_site_symmetry_multiplicity
_atom_site_calc_flag
_atom_site_refinement_flags
_atom_site_disorder_assembly
_atom_site_disorder_group
Pd Pd 0.812560(19) 0.277058(9) 0.491568(8) 0.02261(8) Uani 1 1 d . . .
P1 P 0.76908(7) 0.17807(3) 0.44481(3) 0.02492(15) Uani 1 1 d . . .
C1 C 0.6050(3) 0.19703(15) 0.39737(13) 0.0313(6) Uani 1 1 d . . .
H1A H 0.5774 0.1578 0.3704 0.038 Uiso 1 1 calc R . .
H1B H 0.5361 0.2024 0.4260 0.038 Uiso 1 1 calc R . .
N2 N 0.5988(3) 0.25600(14) 0.35741(11) 0.0354(6) Uani 1 1 d . . .
C3 C 0.7042(3) 0.29683(15) 0.34931(13) 0.0288(6) Uani 1 1 d . . .
N4 N 0.8059(2) 0.30738(11) 0.39789(10) 0.0264(5) Uani 1 1 d . . .
C5 C 0.9159(3) 0.34491(15) 0.38893(14) 0.0327(6) Uani 1 1 d . . .
H5A H 0.9898 0.3483 0.4224 0.039 Uiso 1 1 calc R . .
C6 C 0.9260(3) 0.37779(16) 0.33488(14) 0.0387(7) Uani 1 1 d . . .
H6A H 1.0036 0.4045 0.3307 0.046 Uiso 1 1 calc R . .
C7 C 0.8186(4) 0.37104(17) 0.28577(14) 0.0418(8) Uani 1 1 d . . .
H7A H 0.8207 0.3946 0.2477 0.050 Uiso 1 1 calc R . .
C8 C 0.7101(3) 0.33075(16) 0.29209(14) 0.0375(7) Uani 1 1 d . . .
H8A H 0.6382 0.3254 0.2580 0.045 Uiso 1 1 calc R . .
C9 C 0.4730(3) 0.25812(19) 0.31213(15) 0.0442(8) Uani 1 1 d . . .
H9A H 0.4535 0.3045 0.2988 0.066 Uiso 1 1 calc R . .
H9B H 0.3968 0.2406 0.3317 0.066 Uiso 1 1 calc R . .
H9C H 0.4843 0.2306 0.2756 0.066 Uiso 1 1 calc R . .
C10 C 0.7319(3) 0.10428(14) 0.48739(13) 0.0299(6) Uani 1 1 d . . .
C11 C 0.8133(3) 0.04679(16) 0.48729(14) 0.0358(7) Uani 1 1 d . . .
H11A H 0.8867 0.0457 0.4635 0.043 Uiso 1 1 calc R . .
C12 C 0.7857(4) -0.00819(16) 0.52207(16) 0.0432(8) Uani 1 1 d . . .
H12A H 0.8403 -0.0473 0.5218 0.052 Uiso 1 1 calc R . .
C13 C 0.6802(4) -0.00708(17) 0.55714(16) 0.0448(8) Uani 1 1 d . . .
H13A H 0.6631 -0.0451 0.5813 0.054 Uiso 1 1 calc R . .
C14 C 0.5987(4) 0.04943(17) 0.55720(15) 0.0426(8) Uani 1 1 d . . .
H14A H 0.5255 0.0500 0.5812 0.051 Uiso 1 1 calc R . .
C15 C 0.6242(3) 0.10493(16) 0.52233(14) 0.0348(7) Uani 1 1 d . . .
H15A H 0.5681 0.1436 0.5222 0.042 Uiso 1 1 calc R . .
C16 C 0.8865(3) 0.15536(14) 0.39167(13) 0.0290(6) Uani 1 1 d . . .
C17 C 0.8393(3) 0.12197(16) 0.33577(14) 0.0380(7) Uani 1 1 d . . .
H17A H 0.7458 0.1095 0.3261 0.046 Uiso 1 1 calc R . .
C18 C 0.9301(4) 0.10711(17) 0.29444(15) 0.0481(9) Uani 1 1 d . . .
H18A H 0.8980 0.0853 0.2559 0.058 Uiso 1 1 calc R . .
C19 C 1.0666(4) 0.12373(18) 0.30886(17) 0.0502(9) Uani 1 1 d . . .
H19A H 1.1282 0.1128 0.2805 0.060 Uiso 1 1 calc R . .
C20 C 1.1141(4) 0.15625(17) 0.36442(18) 0.0468(8) Uani 1 1 d . . .
H20A H 1.2083 0.1673 0.3743 0.056 Uiso 1 1 calc R . .
C21 C 1.0241(3) 0.17288(16) 0.40603(16) 0.0385(7) Uani 1 1 d . . .
H21A H 1.0563 0.1960 0.4439 0.046 Uiso 1 1 calc R . .
P31 P 0.84781(7) 0.24417(3) 0.59205(3) 0.02479(15) Uani 1 1 d . . .
C31 C 0.9381(3) 0.31422(14) 0.63626(12) 0.0295(6) Uani 1 1 d . . .
H31A H 0.8710 0.3407 0.6558 0.035 Uiso 1 1 calc R . .
H31B H 1.0056 0.2957 0.6704 0.035 Uiso 1 1 calc R . .
N32 N 1.0091(2) 0.35895(12) 0.59776(11) 0.0294(5) Uani 1 1 d . . .
C33 C 0.9226(3) 0.40413(14) 0.56258(13) 0.0275(6) Uani 1 1 d . . .
N34 N 0.8207(2) 0.37788(11) 0.52150(11) 0.0264(5) Uani 1 1 d . . .
C35 C 0.7256(3) 0.41897(15) 0.48913(14) 0.0333(6) Uani 1 1 d . . .
H35A H 0.6516 0.3997 0.4618 0.040 Uiso 1 1 calc R . .
C36 C 0.7331(3) 0.48736(16) 0.49462(16) 0.0400(7) Uani 1 1 d . . .
H36A H 0.6653 0.5152 0.4718 0.048 Uiso 1 1 calc R . .
C37 C 0.8420(4) 0.51456(16) 0.53426(17) 0.0442(8) Uani 1 1 d . . .
H37A H 0.8512 0.5618 0.5379 0.053 Uiso 1 1 calc R . .
C38 C 0.9371(3) 0.47358(15) 0.56838(16) 0.0382(7) Uani 1 1 d . . .
H38A H 1.0119 0.4923 0.5956 0.046 Uiso 1 1 calc R . .
C39 C 1.1394(3) 0.38461(17) 0.63035(15) 0.0396(7) Uani 1 1 d . . .
H39A H 1.1866 0.4094 0.6007 0.059 Uiso 1 1 calc R . .
H39B H 1.1967 0.3471 0.6478 0.059 Uiso 1 1 calc R . .
H39C H 1.1221 0.4145 0.6644 0.059 Uiso 1 1 calc R . .
C40 C 0.9624(3) 0.17361(15) 0.60865(13) 0.0321(6) Uani 1 1 d . . .
C41 C 0.9237(4) 0.11392(16) 0.63459(16) 0.0468(8) Uani 1 1 d . . .
H41A H 0.8338 0.1081 0.6443 0.056 Uiso 1 1 calc R . .
C42 C 1.0203(5) 0.06315(19) 0.64588(19) 0.0670(13) Uani 1 1 d . . .
H42A H 0.9954 0.0221 0.6635 0.080 Uiso 1 1 calc R . .
C43 C 1.1496(5) 0.0706(2) 0.63240(19) 0.0692(14) Uani 1 1 d . . .
H43A H 1.2142 0.0354 0.6412 0.083 Uiso 1 1 calc R . .
C44 C 1.1868(4) 0.1296(2) 0.60580(19) 0.0607(11) Uani 1 1 d . . .
H44A H 1.2767 0.1346 0.5958 0.073 Uiso 1 1 calc R . .
C45 C 1.0936(4) 0.18125(18) 0.59376(16) 0.0441(8) Uani 1 1 d . . .
H45A H 1.1190 0.2217 0.5754 0.053 Uiso 1 1 calc R . .
C46 C 0.6977(3) 0.23491(15) 0.62950(14) 0.0315(6) Uani 1 1 d . . .
C47 C 0.5739(3) 0.25898(16) 0.59785(16) 0.0387(7) Uani 1 1 d . . .
H47A H 0.5678 0.2735 0.5556 0.046 Uiso 1 1 calc R . .
C48 C 0.4597(4) 0.26163(19) 0.6282(2) 0.0518(9) Uani 1 1 d . . .
H48A H 0.3752 0.2777 0.6065 0.062 Uiso 1 1 calc R . .
C49 C 0.4685(4) 0.2411(2) 0.6894(2) 0.0592(11) Uani 1 1 d . . .
H49A H 0.3902 0.2436 0.7100 0.071 Uiso 1 1 calc R . .
C50 C 0.5894(4) 0.2171(2) 0.72109(17) 0.0603(11) Uani 1 1 d . . .
H50A H 0.5944 0.2031 0.7635 0.072 Uiso 1 1 calc R . .
C51 C 0.7053(4) 0.21322(19) 0.69100(15) 0.0470(9) Uani 1 1 d . . .
H51A H 0.7886 0.1958 0.7126 0.056 Uiso 1 1 calc R . .
Cl1 Cl 1.30395(8) 0.31035(4) 0.45887(4) 0.04243(19) Uani 1 1 d . . .
O11 O 1.3469(3) 0.24218(14) 0.46388(15) 0.0633(8) Uani 1 1 d . . .
O12 O 1.4160(3) 0.35334(17) 0.47847(18) 0.0859(11) Uani 1 1 d . . .
O13 O 1.2008(3) 0.31966(14) 0.49864(12) 0.0581(7) Uani 1 1 d . . .
O14 O 1.2449(3) 0.32654(16) 0.39562(12) 0.0633(8) Uani 1 1 d . . .
Cl2 Cl 1.05166(12) 0.53074(5) 0.22194(4) 0.0572(2) Uani 1 1 d D . .
O21 O 1.1773(5) 0.4942(3) 0.2107(2) 0.089(2) Uani 0.684(7) 1 d PD A 1
O22 O 1.0570(7) 0.5267(3) 0.2873(2) 0.113(3) Uani 0.684(7) 1 d PD A 1
O23 O 1.0805(8) 0.5961(3) 0.2075(4) 0.145(4) Uani 0.684(7) 1 d PD A 1
O24 O 0.9442(5) 0.5066(4) 0.1849(4) 0.142(4) Uani 0.684(7) 1 d PD A 1
O21' O 1.1017(13) 0.4686(5) 0.2222(6) 0.089(4) Uiso 0.316(7) 1 d PD A 2
O22' O 1.0956(14) 0.5859(6) 0.2476(7) 0.116(6) Uiso 0.316(7) 1 d PD A 2
O23' O 0.9741(10) 0.5427(5) 0.1570(4) 0.058(3) Uiso 0.316(7) 1 d PD A 2
O24' O 0.9150(11) 0.5164(6) 0.2469(6) 0.095(4) Uiso 0.316(7) 1 d PD A 2
C60 C 0.3827(14) 0.4891(6) 0.3488(9) 0.084(6) Uani 0.67(3) 1 d PD B 1
H60A H 0.3577 0.4650 0.3856 0.101 Uiso 0.67(3) 1 calc PR B 1
H60B H 0.3044 0.4865 0.3144 0.101 Uiso 0.67(3) 1 calc PR B 1
Cl3 Cl 0.4201(8) 0.5732(3) 0.3682(3) 0.0765(18) Uani 0.67(3) 1 d PD B 1
Cl4 Cl 0.5264(4) 0.4525(2) 0.32529(16) 0.0664(12) Uani 0.67(3) 1 d PD B 1
C60' C 0.3755(18) 0.4891(7) 0.3513(9) 0.037(6) Uiso 0.33(3) 1 d PD B 2
H60C H 0.3796 0.4644 0.3914 0.044 Uiso 0.33(3) 1 calc PR B 2
H60D H 0.2811 0.4849 0.3288 0.044 Uiso 0.33(3) 1 calc PR B 2
Cl3' Cl 0.4078(12) 0.5735(4) 0.3684(6) 0.051(3) Uani 0.33(3) 1 d PD B 2
Cl4' Cl 0.485(4) 0.4510(5) 0.3072(16) 0.149(6) Uani 0.33(3) 1 d PD B 2

loop_
_atom_site_aniso_label
_atom_site_aniso_U_11
_atom_site_aniso_U_22
_atom_site_aniso_U_33
_atom_site_aniso_U_23
_atom_site_aniso_U_13
_atom_site_aniso_U_12
Pd 0.02639(11) 0.02209(11) 0.01841(11) -0.00035(7) 0.00025(7) 0.00176(7)
P1 0.0277(3) 0.0238(3) 0.0224(3) -0.0024(3) 0.0009(3) 0.0009(3)
C1 0.0287(14) 0.0334(15) 0.0299(14) -0.0026(12) -0.0018(11) -0.0006(12)
N2 0.0306(13) 0.0440(15) 0.0281(13) 0.0035(11) -0.0070(10) 0.0031(11)
C3 0.0323(15) 0.0319(14) 0.0214(13) -0.0027(11) 0.0010(11) 0.0081(12)
N4 0.0318(12) 0.0266(12) 0.0201(11) 0.0000(9) 0.0013(9) 0.0054(9)
C5 0.0356(16) 0.0323(15) 0.0299(15) 0.0001(12) 0.0040(12) 0.0023(12)
C6 0.0473(18) 0.0372(17) 0.0333(16) 0.0027(13) 0.0116(14) 0.0008(14)
C7 0.058(2) 0.0430(18) 0.0257(15) 0.0091(13) 0.0091(14) 0.0075(16)
C8 0.0448(18) 0.0426(17) 0.0231(14) 0.0019(13) -0.0019(13) 0.0089(14)
C9 0.0356(17) 0.058(2) 0.0333(16) 0.0004(15) -0.0128(13) 0.0035(15)
C10 0.0344(15) 0.0284(14) 0.0254(14) -0.0025(11) -0.0003(11) -0.0023(11)
C11 0.0413(17) 0.0327(16) 0.0337(16) -0.0007(12) 0.0061(13) 0.0028(13)
C12 0.058(2) 0.0290(16) 0.0422(18) 0.0030(14) 0.0051(16) 0.0026(15)
C13 0.056(2) 0.0383(18) 0.0384(18) 0.0064(14) 0.0010(15) -0.0132(15)
C14 0.0443(19) 0.0473(19) 0.0369(17) -0.0003(14) 0.0079(14) -0.0115(15)
C15 0.0356(16) 0.0353(16) 0.0330(15) -0.0038(12) 0.0029(13) -0.0022(13)
C16 0.0371(15) 0.0242(14) 0.0262(14) 0.0013(11) 0.0060(12) 0.0055(11)
C17 0.0468(18) 0.0340(16) 0.0329(16) -0.0055(13) 0.0051(14) 0.0040(13)
C18 0.074(3) 0.0419(19) 0.0297(17) -0.0070(14) 0.0131(17) 0.0098(17)
C19 0.069(3) 0.0405(19) 0.048(2) 0.0061(16) 0.0318(19) 0.0115(17)
C20 0.0452(19) 0.0424(19) 0.057(2) 0.0053(16) 0.0221(17) 0.0028(15)
C21 0.0403(17) 0.0340(16) 0.0420(18) -0.0022(14) 0.0087(14) 0.0005(13)
P31 0.0280(3) 0.0261(3) 0.0193(3) 0.0012(2) 0.0006(3) 0.0008(3)
C31 0.0362(15) 0.0304(15) 0.0201(13) -0.0020(11) -0.0012(11) -0.0014(12)
N32 0.0274(12) 0.0318(12) 0.0282(12) -0.0031(10) 0.0020(10) -0.0021(10)
C33 0.0292(14) 0.0280(14) 0.0265(13) -0.0033(11) 0.0084(11) -0.0030(11)
N34 0.0323(12) 0.0210(11) 0.0261(12) -0.0002(9) 0.0046(9) 0.0016(9)
C35 0.0363(16) 0.0327(15) 0.0308(15) 0.0026(12) 0.0044(12) 0.0055(12)
C36 0.0453(18) 0.0311(16) 0.0445(18) 0.0091(14) 0.0101(15) 0.0075(13)
C37 0.053(2) 0.0240(15) 0.057(2) 0.0010(14) 0.0121(17) 0.0003(14)
C38 0.0398(17) 0.0308(16) 0.0448(18) -0.0061(13) 0.0084(14) -0.0054(13)
C39 0.0287(15) 0.0466(19) 0.0423(18) -0.0066(14) 0.0012(13) -0.0037(13)
C40 0.0367(16) 0.0299(15) 0.0259(14) -0.0026(11) -0.0084(12) 0.0060(12)
C41 0.061(2) 0.0324(17) 0.0405(18) 0.0037(14) -0.0156(16) -0.0016(15)
C42 0.096(3) 0.0324(19) 0.057(2) 0.0012(17) -0.039(2) 0.010(2)
C43 0.086(3) 0.045(2) 0.061(2) -0.0227(19) -0.042(2) 0.033(2)
C44 0.051(2) 0.067(3) 0.058(2) -0.026(2) -0.0131(18) 0.0237(19)
C45 0.0423(19) 0.047(2) 0.0408(18) -0.0072(15) -0.0024(14) 0.0112(15)
C46 0.0355(15) 0.0335(15) 0.0261(14) -0.0042(12) 0.0061(12) -0.0056(12)
C47 0.0363(17) 0.0396(17) 0.0408(17) 0.0016(14) 0.0073(14) 0.0033(13)
C48 0.0409(19) 0.050(2) 0.068(3) 0.0028(18) 0.0195(18) 0.0031(16)
C49 0.051(2) 0.066(3) 0.068(3) -0.009(2) 0.031(2) -0.0126(19)
C50 0.068(3) 0.083(3) 0.0342(18) -0.0037(18) 0.0196(18) -0.028(2)
C51 0.0418(18) 0.071(2) 0.0277(16) 0.0032(15) 0.0022(13) -0.0157(17)
Cl1 0.0355(4) 0.0456(4) 0.0463(4) -0.0012(3) 0.0064(3) 0.0057(3)
O11 0.0586(17) 0.0522(16) 0.078(2) -0.0097(15) 0.0066(15) 0.0179(13)
O12 0.064(2) 0.081(2) 0.103(3) 0.019(2) -0.0229(18) -0.0269(17)
O13 0.0646(18) 0.0621(17) 0.0522(15) 0.0086(13) 0.0235(14) 0.0234(13)
O14 0.0543(16) 0.091(2) 0.0440(15) 0.0050(14) 0.0045(12) 0.0166(15)
Cl2 0.0840(7) 0.0467(5) 0.0425(5) 0.0006(4) 0.0146(5) -0.0045(5)
O21 0.062(3) 0.142(5) 0.062(3) -0.021(3) 0.009(2) 0.031(3)
O22 0.145(6) 0.148(6) 0.060(3) 0.032(3) 0.056(4) 0.071(5)
O23 0.162(7) 0.079(4) 0.173(8) 0.081(5) -0.040(6) -0.036(4)
O24 0.049(3) 0.160(7) 0.213(9) -0.092(7) 0.012(4) -0.034(4)
C60 0.078(7) 0.071(7) 0.110(10) -0.012(4) 0.037(5) 0.022(4)
Cl3 0.093(3) 0.071(3) 0.067(3) -0.008(2) 0.016(2) -0.004(2)
Cl4 0.0765(19) 0.0656(14) 0.061(2) 0.0046(9) 0.0238(18) 0.0344(11)
Cl3' 0.061(4) 0.028(3) 0.074(6) -0.003(3) 0.042(4) 0.013(2)
Cl4' 0.207(13) 0.059(4) 0.222(13) 0.017(6) 0.171(11) 0.027(6)

loop_
_atom_type_symbol
_atom_type_description
_atom_type_scat_dispersion_real
_atom_type_scat_dispersion_imag
_atom_type_scat_source
C C 0.0181 0.0091 'International Tables Vol C Tables 4.2.6.8 and 6.1.1.4'
H H 0.0000 0.0000 'International Tables Vol C Tables 4.2.6.8 and 6.1.1.4'
N N 0.0311 0.0180 'International Tables Vol C Tables 4.2.6.8 and 6.1.1.4'
O O 0.0492 0.0322 'International Tables Vol C Tables 4.2.6.8 and 6.1.1.4'
P P 0.2955 0.4335 'International Tables Vol C Tables 4.2.6.8 and 6.1.1.4'
Cl Cl 0.3639 0.7018 'International Tables Vol C Tables 4.2.6.8 and 6.1.1.4'
Pd Pd 0.1215 3.9337 'International Tables Vol C Tables 4.2.6.8 and 6.1.1.4'

loop_
_geom_angle_atom_site_label_1
_geom_angle_atom_site_label_2
_geom_angle_atom_site_label_3
_geom_angle
_geom_angle_site_symmetry_1
_geom_angle_site_symmetry_3
_geom_angle_publ_flag
N4 Pd N34 90.76(9) . . ?
N4 Pd P1 81.06(7) . . ?
N34 Pd P1 168.09(7) . . ?
N4 Pd P31 172.93(7) . . ?
N34 Pd P31 89.46(6) . . ?
P1 Pd P31 99.73(3) . . ?
C10 P1 C16 108.46(13) . . ?
C10 P1 C1 102.93(14) . . ?
C16 P1 C1 107.35(14) . . ?
C10 P1 Pd 122.29(9) . . ?
C16 P1 Pd 114.22(10) . . ?
C1 P1 Pd 99.50(10) . . ?
N2 C1 P1 117.1(2) . . ?
C3 N2 C1 126.7(2) . . ?
C3 N2 C9 119.4(3) . . ?
C1 N2 C9 112.1(3) . . ?
N2 C3 N4 119.3(3) . . ?
N2 C3 C8 122.1(3) . . ?
N4 C3 C8 118.5(3) . . ?
C3 N4 C5 119.5(2) . . ?
C3 N4 Pd 127.74(19) . . ?
C5 N4 Pd 112.60(19) . . ?
C6 C5 N4 123.6(3) . . ?
C5 C6 C7 117.6(3) . . ?
C8 C7 C6 120.3(3) . . ?
C7 C8 C3 120.3(3) . . ?
C15 C10 C11 119.5(3) . . ?
C15 C10 P1 119.9(2) . . ?
C11 C10 P1 120.6(2) . . ?
C12 C11 C10 119.5(3) . . ?
C13 C12 C11 120.8(3) . . ?
C12 C13 C14 120.1(3) . . ?
C15 C14 C13 119.9(3) . . ?
C14 C15 C10 120.1(3) . . ?
C21 C16 C17 120.1(3) . . ?
C21 C16 P1 119.6(2) . . ?
C17 C16 P1 120.3(2) . . ?
C18 C17 C16 119.5(3) . . ?
C19 C18 C17 120.5(3) . . ?
C18 C19 C20 120.2(3) . . ?
C19 C20 C21 120.2(3) . . ?
C20 C21 C16 119.5(3) . . ?
C46 P31 C40 111.37(15) . . ?
C46 P31 C31 102.32(13) . . ?
C40 P31 C31 104.33(13) . . ?
C46 P31 Pd 116.31(10) . . ?
C40 P31 Pd 114.98(10) . . ?
C31 P31 Pd 105.72(9) . . ?
N32 C31 P31 113.85(18) . . ?
C33 N32 C39 117.4(2) . . ?
C33 N32 C31 113.4(2) . . ?
C39 N32 C31 113.7(2) . . ?
N34 C33 N32 116.5(2) . . ?
N34 C33 C38 120.1(3) . . ?
N32 C33 C38 123.3(3) . . ?
C33 N34 C35 119.7(2) . . ?
C33 N34 Pd 124.31(19) . . ?
C35 N34 Pd 115.23(19) . . ?
N34 C35 C36 122.2(3) . . ?
C35 C36 C37 118.1(3) . . ?
C38 C37 C36 120.3(3) . . ?
C37 C38 C33 119.4(3) . . ?
C45 C40 C41 120.5(3) . . ?
C45 C40 P31 116.5(2) . . ?
C41 C40 P31 123.0(3) . . ?
C42 C41 C40 118.2(4) . . ?
C43 C42 C41 121.7(4) . . ?
C42 C43 C44 119.9(4) . . ?
C45 C44 C43 120.2(4) . . ?
C44 C45 C40 119.6(4) . . ?
C51 C46 C47 119.6(3) . . ?
C51 C46 P31 122.0(3) . . ?
C47 C46 P31 117.8(2) . . ?
C48 C47 C46 119.9(3) . . ?
C49 C48 C47 120.1(4) . . ?
C48 C49 C50 120.7(3) . . ?
C49 C50 C51 120.0(4) . . ?
C46 C51 C50 119.6(4) . . ?
O12 Cl1 O11 110.2(2) . . ?
O12 Cl1 O13 109.6(2) . . ?
O11 Cl1 O13 107.94(17) . . ?
O12 Cl1 O14 109.6(2) . . ?
O11 Cl1 O14 111.16(18) . . ?
O13 Cl1 O14 108.20(16) . . ?
O22' Cl2 O24 140.1(7) . . ?
O22' Cl2 O21' 134.1(8) . . ?
O24 Cl2 O21' 85.9(6) . . ?
O22' Cl2 O23 38.3(6) . . ?
O24 Cl2 O23 112.5(5) . . ?
O21' Cl2 O23 142.2(7) . . ?
O22' Cl2 O22 69.9(7) . . ?
O24 Cl2 O22 119.5(5) . . ?
O21' Cl2 O22 89.1(6) . . ?
O23 Cl2 O22 107.5(4) . . ?
O22' Cl2 O21 104.7(7) . . ?
O24 Cl2 O21 109.7(4) . . ?
O21' Cl2 O21 39.5(5) . . ?
O23 Cl2 O21 102.8(5) . . ?
O22 Cl2 O21 103.1(3) . . ?
O22' Cl2 O23' 110.9(7) . . ?
O24 Cl2 O23' 41.1(4) . . ?
O21' Cl2 O23' 106.7(6) . . ?
O23 Cl2 O23' 74.7(5) . . ?
O22 Cl2 O23' 151.2(4) . . ?
O21 Cl2 O23' 104.3(4) . . ?
O22' Cl2 O24' 105.4(7) . . ?
O24 Cl2 O24' 58.7(5) . . ?
O21' Cl2 O24' 99.7(6) . . ?
O23 Cl2 O24' 118.1(6) . . ?
O22 Cl2 O24' 63.0(5) . . ?
O21 Cl2 O24' 139.0(5) . . ?
O23' Cl2 O24' 90.2(5) . . ?
Cl4 C60 Cl3 108.6(7) . . ?
Cl4' C60' Cl3' 115.8(11) . . ?

loop_
_geom_bond_atom_site_label_1
_geom_bond_atom_site_label_2
_geom_bond_distance
_geom_bond_site_symmetry_2
_geom_bond_publ_flag
Pd N4 2.100(2) . ?
Pd N34 2.112(2) . ?
Pd P1 2.2319(7) . ?
Pd P31 2.2411(7) . ?
P1 C10 1.803(3) . ?
P1 C16 1.805(3) . ?
P1 C1 1.825(3) . ?
C1 N2 1.455(4) . ?
N2 C3 1.355(4) . ?
N2 C9 1.463(4) . ?
C3 N4 1.356(4) . ?
C3 C8 1.416(4) . ?
N4 C5 1.358(4) . ?
C5 C6 1.354(4) . ?
C6 C7 1.390(5) . ?
C7 C8 1.363(5) . ?
C10 C15 1.393(4) . ?
C10 C11 1.402(4) . ?
C11 C12 1.379(4) . ?
C12 C13 1.377(5) . ?
C13 C14 1.387(5) . ?
C14 C15 1.383(4) . ?
C16 C21 1.394(4) . ?
C16 C17 1.396(4) . ?
C17 C18 1.387(5) . ?
C18 C19 1.380(5) . ?
C19 C20 1.382(5) . ?
C20 C21 1.394(5) . ?
P31 C46 1.801(3) . ?
P31 C40 1.810(3) . ?
P31 C31 1.847(3) . ?
C31 N32 1.467(4) . ?
N32 C33 1.389(4) . ?
N32 C39 1.465(4) . ?
C33 N34 1.345(4) . ?
C33 C38 1.398(4) . ?
N34 C35 1.360(4) . ?
C35 C36 1.372(4) . ?
C36 C37 1.383(5) . ?
C37 C38 1.374(5) . ?
C40 C45 1.390(5) . ?
C40 C41 1.394(5) . ?
C41 C42 1.389(5) . ?
C42 C43 1.360(7) . ?
C43 C44 1.384(7) . ?
C44 C45 1.382(5) . ?
C46 C51 1.386(4) . ?
C46 C47 1.396(4) . ?
C47 C48 1.386(5) . ?
C48 C49 1.372(6) . ?
C49 C50 1.372(6) . ?
C50 C51 1.400(5) . ?
Cl1 O12 1.416(3) . ?
Cl1 O11 1.426(3) . ?
Cl1 O13 1.438(3) . ?
Cl1 O14 1.438(3) . ?
Cl2 O22' 1.279(10) . ?
Cl2 O24 1.321(5) . ?
Cl2 O21' 1.336(9) . ?
Cl2 O23 1.381(5) . ?
Cl2 O22 1.404(5) . ?
Cl2 O21 1.491(5) . ?
Cl2 O23' 1.513(8) . ?
Cl2 O24' 1.553(9) . ?
C60 Cl4 1.738(10) . ?
C60 Cl3 1.757(10) . ?
C60' Cl4' 1.719(14) . ?
C60' Cl3' 1.746(12) . ?
